data_7246340
loop_
_publ_author_name
'Bogdan, Marta'
'Siera\'nski, Tomasz'
'\'Swi\;atkowski, Marcin'
'Trz\;esowska-Kruszy\'nska, Agata'

_publ_section_title
;
 On structural factors determining the nature of the fluorescent
 properties of OIHMs based on 8-hydroxyquinoline
;
_journal_issue 13
_journal_name_full CrystEngComm
_journal_page_first 1993
_journal_page_last 2002
_journal_paper_doi 10.1039/D3CE00061C
_journal_volume 25
_journal_year 2023
_chemical_formula_moiety '2(C9 H8 N O), Cl4 Co'
_chemical_formula_sum 'C18 H16 Cl4 Co N2 O2'
_chemical_formula_weight 493.06
_space_group_crystal_system monoclinic
_space_group_IT_number 15
_space_group_name_Hall '-C 2yc'
_space_group_name_H-M_alt 'C 1 2/c 1'
_atom_sites_solution_hydrogens mixed
_atom_sites_solution_primary dual
_atom_sites_solution_secondary difmap
_audit_creation_method SHELXL-2018/1
_audit_update_record
;
2022-12-05 deposited with the CCDC.	2023-02-24 downloaded from the CCDC.
;
_cell_angle_alpha 90
_cell_angle_beta 91.133(4)
_cell_angle_gamma 90
_cell_formula_units_Z 4
_cell_length_a 15.2078(7)
_cell_length_b 8.0042(4)
_cell_length_c 16.6991(8)
_cell_measurement_reflns_used 4368
_cell_measurement_temperature 100.0(1)
_cell_measurement_theta_max 30.7650
_cell_measurement_theta_min 3.6780
_cell_volume 2032.32(17)
_computing_cell_refinement 'CrysAlisPro 1.171.40.68a (Rigaku OD, 2019)'
_computing_data_collection 'CrysAlisPro 1.171.40.68a (Rigaku OD, 2019)'
_computing_data_reduction 'CrysAlisPro 1.171.40.68a (Rigaku OD, 2019)'
_computing_molecular_graphics
;XP in SHELXTL (Sheldrick, 2008)
 ORTEP-3 W v. 1.062 (Farrugia 2012)
;
_computing_publication_material
;SHELXL-2018/1 (Sheldrick, 2018) and
 PLATON (Spek, 2009)
;
_computing_structure_refinement 'SHELXL-2018/1 (Sheldrick, 2018)'
_computing_structure_solution 'SHELXT (Sheldrick, 2015a)'
_diffrn_ambient_environment N~2~
_diffrn_ambient_temperature 100.0(1)
_diffrn_detector 'CCD plate'
_diffrn_detector_type 'Pilatus 300K'
_diffrn_measured_fraction_theta_full 0.993
_diffrn_measured_fraction_theta_max 0.993
_diffrn_measurement_device 'four-circle diffractometer'
_diffrn_measurement_device_type 'XtaLAB Synergy, Dualflex, Pilatus 300K'
_diffrn_measurement_method '\w scans'
_diffrn_radiation_monochromator mirror
_diffrn_radiation_probe x-ray
_diffrn_radiation_type MoK\a
_diffrn_radiation_wavelength 0.71073
_diffrn_reflns_av_R_equivalents 0.0354
_diffrn_reflns_av_unetI/netI 0.0262
_diffrn_reflns_Laue_measured_fraction_full 0.993
_diffrn_reflns_Laue_measured_fraction_max 0.993
_diffrn_reflns_limit_h_max 17
_diffrn_reflns_limit_h_min -17
_diffrn_reflns_limit_k_max 9
_diffrn_reflns_limit_k_min -9
_diffrn_reflns_limit_l_max 19
_diffrn_reflns_limit_l_min -19
_diffrn_reflns_number 8765
_diffrn_reflns_point_group_measured_fraction_full 0.993
_diffrn_reflns_point_group_measured_fraction_max 0.993
_diffrn_reflns_theta_full 25.023
_diffrn_reflns_theta_max 25.023
_diffrn_reflns_theta_min 3.589
_diffrn_source 'micro-focus sealed X-ray tube'
_diffrn_source_type 'PhotonJet (Mo) X-ray Source'
_exptl_absorpt_coefficient_mu 1.386
_exptl_absorpt_correction_T_max 1.000
_exptl_absorpt_correction_T_min 0.943
_exptl_absorpt_correction_type gaussian
_exptl_absorpt_process_details
;
CrysAlisPro 1.171.40.68a (Rigaku Oxford Diffraction, 2019)
Numerical absorption correction based on gaussian integration over
			a multifaceted crystal model
Empirical absorption correction using spherical harmonics,
 implemented in SCALE3 ABSPACK scaling algorithm.
;
_exptl_crystal_colour green
_exptl_crystal_density_diffrn 1.611
_exptl_crystal_description prism
_exptl_crystal_F_000 996
_exptl_crystal_size_max 0.071
_exptl_crystal_size_mid 0.056
_exptl_crystal_size_min 0.028
_refine_diff_density_max 0.425
_refine_diff_density_min -0.209
_refine_diff_density_rms 0.055
_refine_ls_extinction_method none
_refine_ls_goodness_of_fit_ref 1.040
_refine_ls_hydrogen_treatment constr
_refine_ls_matrix_type full
_refine_ls_number_parameters 124
_refine_ls_number_reflns 1784
_refine_ls_number_restraints 0
_refine_ls_restrained_S_all 1.040
_refine_ls_R_factor_all 0.0309
_refine_ls_R_factor_gt 0.0241
_refine_ls_shift/su_max 0.000
_refine_ls_shift/su_mean 0.000
_refine_ls_structure_factor_coef Fsqd
_refine_ls_weighting_details 'w=1/[\s^2^(Fo^2^)+(0.0254P)^2^+2.6485P] where P=(Fo^2^+2Fc^2^)/3'
_refine_ls_weighting_scheme calc
_refine_ls_wR_factor_gt 0.0557
_refine_ls_wR_factor_ref 0.0580
_reflns_Friedel_coverage 0.000
_reflns_number_gt 1555
_reflns_number_total 1784
_reflns_threshold_expression 'I > 2\s(I)'
_cod_data_source_file d3ce00061c2.cif
_cod_data_source_block mz1001_2
_cod_depositor_comments 'Adding full bibliography for 7246339--7246352.cif.'
_cod_original_sg_symbol_H-M 'C 2/c'
_cod_database_code 7246340
_shelx_shelxl_version_number 2018/1
_shelx_space_group_comment
;
The symmetry employed for this shelxl refinement is uniquely defined
by the following loop, which should always be used as a source of
symmetry information in preference to the above space-group names.
They are only intended as comments.
;

loop_
_space_group_symop_operation_xyz
'x, y, z'
'-x, y, -z+1/2'
'x+1/2, y+1/2, z'
'-x+1/2, y+1/2, -z+1/2'
'-x, -y, -z'
'x, -y, z-1/2'
'-x+1/2, -y+1/2, -z'
'x+1/2, -y+1/2, z-1/2'

loop_
_atom_site_label
_atom_site_type_symbol
_atom_site_fract_x
_atom_site_fract_y
_atom_site_fract_z
_atom_site_U_iso_or_equiv
_atom_site_adp_type
_atom_site_occupancy
_atom_site_site_symmetry_order
_atom_site_calc_flag
_atom_site_refinement_flags_posn
_atom_site_refinement_flags_adp
_atom_site_refinement_flags_occupancy
_atom_site_disorder_assembly
_atom_site_disorder_group
Co1 Co 0.500000 0.36714(5) 0.250000 0.01477(11) Uani 1 2 d S T P . .
Cl1 Cl 0.43148(3) 0.54095(6) 0.33677(3) 0.02306(14) Uani 1 1 d . . . . .
Cl2 Cl 0.39414(3) 0.20646(6) 0.18866(3) 0.01891(13) Uani 1 1 d . . . . .
O1 O 0.32904(9) 0.61105(19) 0.53542(9) 0.0230(3) Uani 1 1 d . . . . .
H1O H 0.347107 0.660865 0.576851 0.034 Uiso 1 1 calc R U . . .
C4 C 0.12709(13) 0.3786(3) 0.48895(12) 0.0178(4) Uani 1 1 d . . . . .
N1 N 0.25894(11) 0.4274(2) 0.41603(10) 0.0157(4) Uani 1 1 d . . . . .
H1N H 0.315643 0.476681 0.413891 0.019 Uiso 1 1 d R U . . .
C5 C 0.07805(13) 0.4052(3) 0.55925(13) 0.0227(5) Uani 1 1 d . . . . .
H5 H 0.021735 0.355429 0.564502 0.027 Uiso 1 1 calc R U . . .
C6 C 0.11245(15) 0.5031(3) 0.61954(13) 0.0247(5) Uani 1 1 d . . . . .
H6 H 0.079061 0.522291 0.666132 0.030 Uiso 1 1 calc R U . . .
C8 C 0.24636(13) 0.5509(2) 0.54746(12) 0.0176(4) Uani 1 1 d . . . . .
C9 C 0.21118(13) 0.4532(2) 0.48407(12) 0.0154(4) Uani 1 1 d . . . . .
C7 C 0.19667(15) 0.5758(3) 0.61352(13) 0.0231(5) Uani 1 1 d . . . . .
H7 H 0.219055 0.643114 0.656127 0.028 Uiso 1 1 calc R U . . .
C1 C 0.22981(14) 0.3372(3) 0.35467(12) 0.0195(4) Uani 1 1 d . . . . .
H1 H 0.265284 0.323704 0.308936 0.023 Uiso 1 1 calc R U . . .
C3 C 0.09715(13) 0.2821(3) 0.42312(13) 0.0213(5) Uani 1 1 d . . . . .
H3 H 0.041056 0.230151 0.424968 0.026 Uiso 1 1 calc R U . . .
C2 C 0.14718(14) 0.2619(3) 0.35687(13) 0.0223(5) Uani 1 1 d . . . . .
H2 H 0.126007 0.197351 0.312812 0.027 Uiso 1 1 calc R U . . .

loop_
_atom_site_aniso_label
_atom_site_aniso_U_11
_atom_site_aniso_U_22
_atom_site_aniso_U_33
_atom_site_aniso_U_23
_atom_site_aniso_U_13
_atom_site_aniso_U_12
Co1 0.0149(2) 0.0147(2) 0.0146(2) 0.000 0.00065(14) 0.000
Cl1 0.0223(3) 0.0210(3) 0.0262(3) -0.0076(2) 0.0083(2) -0.0033(2)
Cl2 0.0191(2) 0.0210(3) 0.0165(2) -0.0002(2) -0.00259(18) -0.00270(19)
O1 0.0222(8) 0.0270(8) 0.0196(8) -0.0015(6) -0.0007(6) -0.0063(6)
C4 0.0153(10) 0.0144(10) 0.0235(11) 0.0068(9) -0.0007(8) 0.0035(8)
N1 0.0130(8) 0.0167(9) 0.0172(9) 0.0038(7) -0.0004(7) 0.0009(6)
C5 0.0160(10) 0.0249(11) 0.0273(12) 0.0119(9) 0.0043(9) 0.0049(8)
C6 0.0281(12) 0.0285(12) 0.0178(11) 0.0087(9) 0.0069(9) 0.0118(10)
C8 0.0191(10) 0.0156(10) 0.0180(10) 0.0046(8) -0.0020(8) 0.0019(8)
C9 0.0166(10) 0.0128(9) 0.0168(10) 0.0047(8) -0.0010(8) 0.0034(8)
C7 0.0292(12) 0.0219(11) 0.0182(11) 0.0010(9) -0.0017(9) 0.0055(9)
C1 0.0248(11) 0.0180(11) 0.0159(10) 0.0015(8) -0.0001(8) 0.0048(8)
C3 0.0162(10) 0.0166(10) 0.0309(12) 0.0048(9) -0.0040(9) -0.0013(8)
C2 0.0256(11) 0.0174(11) 0.0235(12) -0.0010(9) -0.0084(9) 0.0011(9)

loop_
_atom_type_symbol
_atom_type_description
_atom_type_scat_dispersion_real
_atom_type_scat_dispersion_imag
_atom_type_scat_source
C C 0.0033 0.0016 'International Tables Vol C Tables 4.2.6.8 and 6.1.1.4'
H H 0.0000 0.0000 'International Tables Vol C Tables 4.2.6.8 and 6.1.1.4'
N N 0.0061 0.0033 'International Tables Vol C Tables 4.2.6.8 and 6.1.1.4'
O O 0.0106 0.0060 'International Tables Vol C Tables 4.2.6.8 and 6.1.1.4'
Cl Cl 0.1484 0.1585 'International Tables Vol C Tables 4.2.6.8 and 6.1.1.4'
Co Co 0.3494 0.9721 'International Tables Vol C Tables 4.2.6.8 and 6.1.1.4'

loop_
_geom_angle_atom_site_label_1
_geom_angle_atom_site_label_2
_geom_angle_atom_site_label_3
_geom_angle
_geom_angle_site_symmetry_1
_geom_angle_site_symmetry_3
_geom_angle_publ_flag
Cl1 Co1 Cl1 104.65(3) . 2_655 ?
Cl1 Co1 Cl2 112.689(19) . 2_655 ?
Cl1 Co1 Cl2 107.562(18) 2_655 2_655 ?
Cl1 Co1 Cl2 107.564(18) . . ?
Cl1 Co1 Cl2 112.687(19) 2_655 . ?
Cl2 Co1 Cl2 111.56(3) 2_655 . ?
C8 O1 H1O 109.5 . . ?
C3 C4 C9 117.64(19) . . ?
C3 C4 C5 124.02(19) . . ?
C9 C4 C5 118.3(2) . . ?
C1 N1 C9 123.18(18) . . ?
C1 N1 H1N 119.2 . . ?
C9 N1 H1N 117.6 . . ?
C6 C5 C4 119.6(2) . . ?
C6 C5 H5 120.2 . . ?
C4 C5 H5 120.2 . . ?
C5 C6 C7 121.1(2) . . ?
C5 C6 H6 119.4 . . ?
C7 C6 H6 119.4 . . ?
C7 C8 O1 126.5(2) . . ?
C7 C8 C9 118.63(19) . . ?
O1 C8 C9 114.91(18) . . ?
N1 C9 C8 120.22(18) . . ?
N1 C9 C4 118.46(19) . . ?
C8 C9 C4 121.32(19) . . ?
C8 C7 C6 121.0(2) . . ?
C8 C7 H7 119.5 . . ?
C6 C7 H7 119.5 . . ?
N1 C1 C2 120.25(19) . . ?
N1 C1 H1 119.9 . . ?
C2 C1 H1 119.9 . . ?
C2 C3 C4 121.31(19) . . ?
C2 C3 H3 119.3 . . ?
C4 C3 H3 119.3 . . ?
C3 C2 C1 119.2(2) . . ?
C3 C2 H2 120.4 . . ?
C1 C2 H2 120.4 . . ?

loop_
_geom_bond_atom_site_label_1
_geom_bond_atom_site_label_2
_geom_bond_distance
_geom_bond_site_symmetry_2
_geom_bond_publ_flag
Co1 Cl1 2.2762(5) . ?
Co1 Cl1 2.2762(5) 2_655 ?
Co1 Cl2 2.2868(5) 2_655 ?
Co1 Cl2 2.2868(5) . ?
O1 C8 1.365(2) . ?
O1 H1O 0.8400 . ?
C4 C3 1.412(3) . ?
C4 C9 1.415(3) . ?
C4 C5 1.419(3) . ?
N1 C1 1.323(3) . ?
N1 C9 1.376(3) . ?
N1 H1N 0.9496 . ?
C5 C6 1.371(3) . ?
C5 H5 0.9500 . ?
C6 C7 1.412(3) . ?
C6 H6 0.9500 . ?
C8 C7 1.364(3) . ?
C8 C9 1.413(3) . ?
C7 H7 0.9500 . ?
C1 C2 1.395(3) . ?
C1 H1 0.9500 . ?
C3 C2 1.365(3) . ?
C3 H3 0.9500 . ?
C2 H2 0.9500 . ?

loop_
_geom_torsion_atom_site_label_1
_geom_torsion_atom_site_label_2
_geom_torsion_atom_site_label_3
_geom_torsion_atom_site_label_4
_geom_torsion
_geom_torsion_site_symmetry_1
_geom_torsion_site_symmetry_2
_geom_torsion_site_symmetry_3
_geom_torsion_site_symmetry_4
_geom_torsion_publ_flag
C3 C4 C5 C6 -179.1(2) . . . . ?
C9 C4 C5 C6 0.8(3) . . . . ?
C4 C5 C6 C7 -1.1(3) . . . . ?
C1 N1 C9 C8 179.95(18) . . . . ?
C1 N1 C9 C4 0.5(3) . . . . ?
C7 C8 C9 N1 179.08(18) . . . . ?
O1 C8 C9 N1 -1.2(3) . . . . ?
C7 C8 C9 C4 -1.5(3) . . . . ?
O1 C8 C9 C4 178.21(17) . . . . ?
C3 C4 C9 N1 -0.2(3) . . . . ?
C5 C4 C9 N1 179.91(18) . . . . ?
C3 C4 C9 C8 -179.63(18) . . . . ?
C5 C4 C9 C8 0.5(3) . . . . ?
O1 C8 C7 C6 -178.43(19) . . . . ?
C9 C8 C7 C6 1.2(3) . . . . ?
C5 C6 C7 C8 0.0(3) . . . . ?
C9 N1 C1 C2 -0.3(3) . . . . ?
C9 C4 C3 C2 -0.3(3) . . . . ?
C5 C4 C3 C2 179.6(2) . . . . ?
C4 C3 C2 C1 0.5(3) . . . . ?
N1 C1 C2 C3 -0.2(3) . . . . ?
